data_4304595
loop_
_publ_author_name
'Guang-Chuan Ou'
'Long Jiang'
'Xiao-Long Feng'
'Tong-Bu Lu'

_publ_section_title
;
Spontaneous Resolution of a Racemic Nickel(II) Complex and Helicity
Induction via Hydrogen Bonding: The Effect of Chiral Building Blocks on the
Helicity of One-Dimensional Chains
;
_journal_name_full 'Inorganic Chemistry'
_journal_page_first 2710
_journal_page_last 2718
_journal_paper_doi 10.1021/ic7021424
_journal_volume 47
_journal_year 2008
_chemical_formula_sum 'C25 H46 Cl N5 Ni O6'
_chemical_formula_weight 606.83
_chemical_name_systematic
; 
 ? 
;
_space_group_IT_number 76
_symmetry_cell_setting tetragonal
_symmetry_space_group_name_Hall 'P 4w'
_symmetry_space_group_name_H-M 'P 41'
_atom_sites_solution_hydrogens geom
_atom_sites_solution_primary direct
_atom_sites_solution_secondary difmap
_audit_creation_method SHELXL-97
_cell_angle_alpha 90.00
_cell_angle_beta 90.00
_cell_angle_gamma 90.00
_cell_formula_units_Z 4
_cell_length_a 12.6088(11)
_cell_length_b 12.6088(11)
_cell_length_c 18.180(3)
_cell_measurement_temperature 373(2)
_cell_volume 2890.3(6)
_computing_cell_refinement 'Bruker SMART'
_computing_data_collection 'Bruker SMART'
_computing_data_reduction 'Bruker SAINT'
_computing_molecular_graphics 'Bruker SHELXTL'
_computing_publication_material 'Bruker SHELXTL'
_computing_structure_refinement 'SHELXL-97 (Sheldrick, 1997)'
_computing_structure_solution 'SHELXS-97 (Sheldrick, 1990)'
_diffrn_ambient_temperature 373(2)
_diffrn_measured_fraction_theta_full 0.992
_diffrn_measured_fraction_theta_max 0.992
_diffrn_measurement_device_type 'CCD area detector'
_diffrn_measurement_method 'phi and omega scans'
_diffrn_radiation_monochromator graphite
_diffrn_radiation_source 'fine-focus sealed tube'
_diffrn_radiation_type MoK\a
_diffrn_radiation_wavelength 0.71073
_diffrn_reflns_av_R_equivalents 0.0518
_diffrn_reflns_av_sigmaI/netI 0.0813
_diffrn_reflns_limit_h_max 16
_diffrn_reflns_limit_h_min -14
_diffrn_reflns_limit_k_max 15
_diffrn_reflns_limit_k_min -16
_diffrn_reflns_limit_l_max 23
_diffrn_reflns_limit_l_min -20
_diffrn_reflns_number 16864
_diffrn_reflns_theta_full 27.05
_diffrn_reflns_theta_max 27.05
_diffrn_reflns_theta_min 1.62
_diffrn_standards_decay_% 0
_diffrn_standards_interval_count 0
_diffrn_standards_interval_time 0
_diffrn_standards_number 0
_exptl_absorpt_coefficient_mu 0.811
_exptl_absorpt_correction_T_max 0.8950
_exptl_absorpt_correction_T_min 0.7271
_exptl_absorpt_correction_type multi-scan
_exptl_absorpt_process_details 'SADABS (Sheldrick, 1996)'
_exptl_crystal_colour violet
_exptl_crystal_density_diffrn 1.395
_exptl_crystal_density_method 'not measured'
_exptl_crystal_description prism
_exptl_crystal_F_000 1296
_exptl_crystal_size_max 0.42
_exptl_crystal_size_mid 0.18
_exptl_crystal_size_min 0.14
_refine_diff_density_max 0.587
_refine_diff_density_min -0.476
_refine_diff_density_rms 0.071
_refine_ls_abs_structure_details 'Flack H D (1983), Acta Cryst. A39, 876-881'
_refine_ls_abs_structure_Flack 0.001(15)
_refine_ls_extinction_method none
_refine_ls_goodness_of_fit_ref 1.015
_refine_ls_hydrogen_treatment mixed
_refine_ls_matrix_type full
_refine_ls_number_parameters 349
_refine_ls_number_reflns 5982
_refine_ls_number_restraints 1
_refine_ls_restrained_S_all 1.015
_refine_ls_R_factor_all 0.0795
_refine_ls_R_factor_gt 0.0456
_refine_ls_shift/su_max 0.001
_refine_ls_shift/su_mean 0.000
_refine_ls_structure_factor_coef Fsqd
_refine_ls_weighting_details 'calc w=1/[\s^2^(Fo^2^)+(0.0530P)^2^+0.1346P] where P=(Fo^2^+2Fc^2^)/3'
_refine_ls_weighting_scheme calc
_refine_ls_wR_factor_gt 0.0931
_refine_ls_wR_factor_ref 0.1055
_reflns_number_gt 4432
_reflns_number_total 5982
_reflns_threshold_expression >2sigma(I)
_cod_data_source_file ic7021424-file004.cif
_cod_data_source_block g:\ltb\oo\l0611039\test\l0611039m
_cod_depositor_comments
;
The following automatic conversions were performed:
'_symmetry_cell_setting' value 'Tetragonal' changed to 'tetragonal'
according to '/home/saulius/struct/CIF-dictionaries/cif_core.dic'
dictionary named 'cif_core.dic' version 2.4.1 from 2010-06-29.

Automatic conversion script
Id: cif_fix_enum 1527 2010-12-29 10:47:43Z saulius 
;
_cod_database_code 4304595

loop_
_symmetry_equiv_pos_as_xyz
'x, y, z'
'-x, -y, z+1/2'
'-y, x, z+1/4'
'y, -x, z+3/4'

loop_
_atom_site_label
_atom_site_type_symbol
_atom_site_fract_x
_atom_site_fract_y
_atom_site_fract_z
_atom_site_U_iso_or_equiv
_atom_site_adp_type
_atom_site_occupancy
_atom_site_symmetry_multiplicity
_atom_site_calc_flag
_atom_site_refinement_flags
_atom_site_disorder_assembly
_atom_site_disorder_group
C1 C 0.5028(3) 0.3942(3) 0.1281(2) 0.0299(10) Uani 1 1 d . . .
H1A H 0.5582 0.3894 0.1651 0.036 Uiso 1 1 calc R . .
H1B H 0.4533 0.4487 0.1435 0.036 Uiso 1 1 calc R . .
C2 C 0.5511(3) 0.4250(3) 0.0560(2) 0.0266(9) Uani 1 1 d . . .
H2A H 0.4958 0.4327 0.0192 0.032 Uiso 1 1 calc R . .
H2B H 0.5871 0.4927 0.0609 0.032 Uiso 1 1 calc R . .
C3 C 0.6693(4) 0.3653(3) -0.0431(2) 0.0304(9) Uani 1 1 d . . .
H3 H 0.6102 0.3608 -0.0780 0.037 Uiso 1 1 calc R . .
C4 C 0.7183(5) 0.4749(3) -0.0493(3) 0.0480(13) Uani 1 1 d . . .
H4A H 0.6659 0.5276 -0.0378 0.072 Uiso 1 1 calc R . .
H4B H 0.7435 0.4858 -0.0986 0.072 Uiso 1 1 calc R . .
H4C H 0.7765 0.4808 -0.0156 0.072 Uiso 1 1 calc R . .
C5 C 0.7520(3) 0.2827(3) -0.0648(2) 0.0289(9) Uani 1 1 d . . .
H5A H 0.8029 0.2779 -0.0249 0.035 Uiso 1 1 calc R . .
H5B H 0.7898 0.3097 -0.1073 0.035 Uiso 1 1 calc R . .
C6 C 0.7156(3) 0.1703(3) -0.0828(2) 0.0232(8) Uani 1 1 d . . .
C7 C 0.6301(4) 0.1696(4) -0.1422(2) 0.0327(10) Uani 1 1 d . . .
H7A H 0.6122 0.0977 -0.1542 0.049 Uiso 1 1 calc R . .
H7B H 0.6561 0.2050 -0.1853 0.049 Uiso 1 1 calc R . .
H7C H 0.5682 0.2057 -0.1244 0.049 Uiso 1 1 calc R . .
C8 C 0.8112(4) 0.1076(4) -0.1112(3) 0.0354(10) Uani 1 1 d . . .
H8A H 0.8690 0.1145 -0.0771 0.053 Uiso 1 1 calc R . .
H8B H 0.8322 0.1348 -0.1583 0.053 Uiso 1 1 calc R . .
H8C H 0.7923 0.0342 -0.1159 0.053 Uiso 1 1 calc R . .
C9 C 0.7498(3) 0.0903(3) 0.0405(2) 0.0267(9) Uani 1 1 d . . .
H9A H 0.7953 0.1508 0.0500 0.032 Uiso 1 1 calc R . .
H9B H 0.7936 0.0332 0.0217 0.032 Uiso 1 1 calc R . .
C10 C 0.6969(3) 0.0557(3) 0.1112(2) 0.0265(9) Uani 1 1 d . . .
H10A H 0.6533 -0.0063 0.1021 0.032 Uiso 1 1 calc R . .
H10B H 0.7504 0.0370 0.1473 0.032 Uiso 1 1 calc R . .
C11 C 0.5669(3) 0.1107(3) 0.2049(2) 0.0295(9) Uani 1 1 d . . .
H11 H 0.5141 0.0584 0.1891 0.035 Uiso 1 1 calc R . .
C12 C 0.6351(4) 0.0605(5) 0.2654(3) 0.0517(14) Uani 1 1 d . . .
H12A H 0.6706 -0.0008 0.2461 0.078 Uiso 1 1 calc R . .
H12B H 0.5907 0.0400 0.3058 0.078 Uiso 1 1 calc R . .
H12C H 0.6868 0.1111 0.2820 0.078 Uiso 1 1 calc R . .
C13 C 0.5085(3) 0.2052(3) 0.2380(2) 0.0314(10) Uani 1 1 d . . .
H13A H 0.4855 0.1851 0.2870 0.038 Uiso 1 1 calc R . .
H13B H 0.5596 0.2622 0.2438 0.038 Uiso 1 1 calc R . .
C14 C 0.4128(3) 0.2504(3) 0.1978(2) 0.0292(10) Uani 1 1 d . . .
C15 C 0.3262(4) 0.1676(4) 0.1881(3) 0.0442(12) Uani 1 1 d . . .
H15A H 0.3548 0.1067 0.1634 0.066 Uiso 1 1 calc R . .
H15B H 0.2695 0.1969 0.1594 0.066 Uiso 1 1 calc R . .
H15C H 0.2997 0.1468 0.2355 0.066 Uiso 1 1 calc R . .
C16 C 0.3649(4) 0.3387(4) 0.2461(3) 0.0390(11) Uani 1 1 d . . .
H16A H 0.3379 0.3083 0.2907 0.059 Uiso 1 1 calc R . .
H16B H 0.3082 0.3727 0.2199 0.059 Uiso 1 1 calc R . .
H16C H 0.4187 0.3899 0.2576 0.059 Uiso 1 1 calc R . .
C17 C 0.3752(3) 0.1791(3) -0.0594(2) 0.0213(8) Uani 1 1 d . . .
C18 C 0.4002(3) 0.0640(3) -0.0384(2) 0.0216(8) Uani 1 1 d . . .
H18 H 0.4546 0.0397 -0.0730 0.026 Uiso 1 1 calc R . .
C19 C 0.3071(3) -0.0140(3) -0.0454(2) 0.0259(9) Uani 1 1 d . . .
H19A H 0.2696 0.0002 -0.0909 0.031 Uiso 1 1 calc R . .
H19B H 0.3348 -0.0856 -0.0480 0.031 Uiso 1 1 calc R . .
C20 C 0.2300(3) -0.0072(3) 0.0175(2) 0.0277(9) Uani 1 1 d . . .
C21 C 0.1515(3) 0.0682(4) 0.0191(3) 0.0388(11) Uani 1 1 d . . .
H21 H 0.1450 0.1161 -0.0196 0.047 Uiso 1 1 calc R . .
C22 C 0.0817(4) 0.0732(5) 0.0783(4) 0.0622(18) Uani 1 1 d . . .
H22 H 0.0270 0.1228 0.0782 0.075 Uiso 1 1 calc R . .
C23 C 0.0930(5) 0.0056(5) 0.1368(4) 0.070(2) Uani 1 1 d . . .
H23 H 0.0477 0.0110 0.1770 0.084 Uiso 1 1 calc R . .
C24 C 0.1713(6) -0.0700(5) 0.1361(3) 0.0652(19) Uani 1 1 d . . .
H24 H 0.1789 -0.1165 0.1755 0.078 Uiso 1 1 calc R . .
C25 C 0.2394(4) -0.0766(4) 0.0759(3) 0.0436(12) Uani 1 1 d . . .
H25 H 0.2918 -0.1285 0.0750 0.052 Uiso 1 1 calc R . .
Cl1 Cl 0.18139(8) 0.60532(8) 0.21268(6) 0.0331(2) Uani 1 1 d . . .
N1 N 0.4470(3) 0.2917(3) 0.12326(18) 0.0255(8) Uani 1 1 d . . .
H1C H 0.3858 0.3054 0.0985 0.031 Uiso 1 1 calc R . .
N2 N 0.6275(2) 0.3430(2) 0.03235(16) 0.0201(7) Uani 1 1 d . . .
H2C H 0.6831 0.3439 0.0642 0.024 Uiso 1 1 calc R . .
N3 N 0.6689(2) 0.1193(2) -0.01520(16) 0.0187(7) Uani 1 1 d . . .
H3A H 0.6399 0.0571 -0.0306 0.022 Uiso 1 1 calc R . .
N4 N 0.6307(2) 0.1425(2) 0.13959(16) 0.0212(7) Uani 1 1 d . . .
H4D H 0.6752 0.1953 0.1542 0.025 Uiso 1 1 calc R . .
N5 N 0.4499(2) 0.0626(2) 0.03505(16) 0.0201(7) Uani 1 1 d . . .
H5C H 0.4900 0.0039 0.0400 0.024 Uiso 1 1 calc R . .
H5D H 0.3995 0.0616 0.0701 0.024 Uiso 1 1 calc R . .
Ni1 Ni 0.54536(4) 0.19922(4) 0.04711(2) 0.01860(12) Uani 1 1 d . . .
O1 O 0.4344(2) 0.2497(2) -0.03038(15) 0.0249(6) Uani 1 1 d . . .
O2 O 0.3051(2) 0.1969(2) -0.10577(15) 0.0298(7) Uani 1 1 d . . .
O3 O 0.2788(3) 0.5838(4) 0.1819(3) 0.0923(17) Uani 1 1 d . . .
O4 O 0.1616(3) 0.5348(3) 0.27339(18) 0.0508(9) Uani 1 1 d . . .
O5 O 0.1755(5) 0.7097(3) 0.2412(3) 0.1058(19) Uani 1 1 d . . .
O6 O 0.0990(3) 0.5950(3) 0.15878(18) 0.0570(10) Uani 1 1 d . . .

loop_
_atom_site_aniso_label
_atom_site_aniso_U_11
_atom_site_aniso_U_22
_atom_site_aniso_U_33
_atom_site_aniso_U_23
_atom_site_aniso_U_13
_atom_site_aniso_U_12
C1 0.032(2) 0.031(2) 0.027(2) -0.0067(18) -0.0018(19) 0.0081(19)
C2 0.032(2) 0.0224(19) 0.025(2) -0.0010(17) -0.0067(18) 0.0040(16)
C3 0.046(3) 0.027(2) 0.019(2) 0.0015(17) 0.0002(19) 0.0017(19)
C4 0.084(4) 0.023(2) 0.037(3) 0.002(2) 0.015(3) -0.009(2)
C5 0.035(2) 0.031(2) 0.021(2) 0.0008(17) 0.0037(18) -0.0078(19)
C6 0.024(2) 0.027(2) 0.0178(19) -0.0008(16) 0.0041(16) -0.0004(17)
C7 0.043(3) 0.037(3) 0.019(2) -0.0004(18) 0.0017(18) -0.001(2)
C8 0.037(3) 0.039(3) 0.031(2) 0.000(2) 0.009(2) 0.004(2)
C9 0.029(2) 0.030(2) 0.020(2) -0.0021(18) -0.0020(18) 0.0075(17)
C10 0.027(2) 0.031(2) 0.022(2) 0.0020(18) -0.0076(17) 0.0093(18)
C11 0.031(2) 0.042(2) 0.015(2) 0.0088(18) -0.0033(17) -0.0039(19)
C12 0.056(3) 0.077(4) 0.023(2) 0.020(3) 0.002(2) 0.015(3)
C13 0.034(2) 0.046(3) 0.015(2) -0.0034(19) 0.0026(17) -0.007(2)
C14 0.029(2) 0.038(2) 0.021(2) -0.0044(18) 0.0041(18) -0.0001(19)
C15 0.043(3) 0.060(3) 0.029(3) -0.009(2) 0.008(2) -0.012(3)
C16 0.042(3) 0.043(3) 0.032(3) -0.007(2) 0.015(2) 0.001(2)
C17 0.0183(19) 0.034(2) 0.0122(18) 0.0018(16) -0.0019(15) 0.0021(17)
C18 0.024(2) 0.026(2) 0.0150(19) -0.0033(16) -0.0026(16) -0.0005(16)
C19 0.028(2) 0.030(2) 0.020(2) -0.0077(17) -0.0044(17) -0.0027(17)
C20 0.030(2) 0.023(2) 0.030(2) -0.0096(18) 0.0031(18) -0.0134(18)
C21 0.029(2) 0.038(3) 0.049(3) -0.015(2) 0.006(2) -0.008(2)
C22 0.047(3) 0.045(3) 0.095(5) -0.034(3) 0.030(3) -0.015(3)
C23 0.081(5) 0.060(4) 0.069(4) -0.033(4) 0.052(4) -0.045(4)
C24 0.098(5) 0.052(3) 0.045(3) -0.007(3) 0.029(3) -0.043(4)
C25 0.061(3) 0.034(3) 0.036(3) -0.004(2) 0.012(2) -0.017(2)
Cl1 0.0283(5) 0.0384(6) 0.0325(6) -0.0031(5) -0.0019(4) -0.0059(5)
N1 0.0211(17) 0.034(2) 0.0219(18) -0.0024(15) -0.0037(14) 0.0022(15)
N2 0.0254(16) 0.0234(16) 0.0114(16) -0.0023(12) -0.0049(12) 0.0007(13)
N3 0.0209(17) 0.0206(16) 0.0145(15) -0.0003(13) -0.0008(13) -0.0038(13)
N4 0.0275(18) 0.0237(17) 0.0123(16) 0.0036(13) -0.0047(13) -0.0010(14)
N5 0.0225(16) 0.0266(16) 0.0113(16) 0.0007(13) -0.0026(13) 0.0025(13)
Ni1 0.0220(3) 0.0218(3) 0.0119(2) -0.0010(2) -0.0034(2) 0.0016(2)
O1 0.0306(15) 0.0235(14) 0.0205(15) -0.0010(12) -0.0087(12) 0.0014(12)
O2 0.0309(16) 0.0382(17) 0.0204(15) 0.0053(13) -0.0114(13) -0.0008(13)
O3 0.037(2) 0.157(5) 0.083(3) 0.048(3) 0.019(2) 0.021(3)
O4 0.051(2) 0.064(2) 0.038(2) 0.0132(17) 0.0023(16) -0.0116(18)
O5 0.202(6) 0.040(2) 0.075(3) -0.013(2) -0.048(4) -0.007(3)
O6 0.040(2) 0.097(3) 0.0335(19) -0.0074(19) -0.0091(15) -0.0097(19)

loop_
_atom_type_symbol
_atom_type_description
_atom_type_scat_dispersion_real
_atom_type_scat_dispersion_imag
_atom_type_scat_source
C C 0.0033 0.0016 'International Tables Vol C Tables 4.2.6.8 and 6.1.1.4'
H H 0.0000 0.0000 'International Tables Vol C Tables 4.2.6.8 and 6.1.1.4'
N N 0.0061 0.0033 'International Tables Vol C Tables 4.2.6.8 and 6.1.1.4'
O O 0.0106 0.0060 'International Tables Vol C Tables 4.2.6.8 and 6.1.1.4'
Cl Cl 0.1484 0.1585 'International Tables Vol C Tables 4.2.6.8 and 6.1.1.4'
Ni Ni 0.3393 1.1124 'International Tables Vol C Tables 4.2.6.8 and 6.1.1.4'

loop_
_geom_angle_atom_site_label_1
_geom_angle_atom_site_label_2
_geom_angle_atom_site_label_3
_geom_angle
_geom_angle_site_symmetry_1
_geom_angle_site_symmetry_3
_geom_angle_publ_flag
N1 C1 C2 111.6(3) . . ?
N2 C2 C1 109.7(3) . . ?
N2 C3 C4 112.5(3) . . ?
N2 C3 C5 110.4(3) . . ?
C4 C3 C5 108.9(4) . . ?
C3 C5 C6 119.0(3) . . ?
N3 C6 C5 109.8(3) . . ?
N3 C6 C7 107.3(3) . . ?
C5 C6 C7 111.7(3) . . ?
N3 C6 C8 111.2(3) . . ?
C5 C6 C8 108.4(3) . . ?
C7 C6 C8 108.4(3) . . ?
N3 C9 C10 110.3(3) . . ?
N4 C10 C9 109.5(3) . . ?
N4 C11 C13 111.4(3) . . ?
N4 C11 C12 112.3(3) . . ?
C13 C11 C12 108.1(3) . . ?
C14 C13 C11 119.1(3) . . ?
N1 C14 C13 109.4(3) . . ?
N1 C14 C15 109.6(3) . . ?
C13 C14 C15 111.6(4) . . ?
N1 C14 C16 111.9(3) . . ?
C13 C14 C16 108.0(4) . . ?
C15 C14 C16 106.3(3) . . ?
O2 C17 O1 124.9(4) . . ?
O2 C17 C18 119.1(3) . . ?
O1 C17 C18 115.9(3) . . ?
N5 C18 C17 109.0(3) . . ?
N5 C18 C19 113.0(3) . . ?
C17 C18 C19 115.3(3) . . ?
C20 C19 C18 113.3(3) . . ?
C21 C20 C25 119.0(4) . . ?
C21 C20 C19 121.4(4) . . ?
C25 C20 C19 119.6(4) . . ?
C20 C21 C22 120.2(5) . . ?
C23 C22 C21 120.4(5) . . ?
C22 C23 C24 120.0(5) . . ?
C23 C24 C25 119.4(6) . . ?
C20 C25 C24 120.9(5) . . ?
O3 Cl1 O5 112.3(4) . . ?
O3 Cl1 O6 110.5(3) . . ?
O5 Cl1 O6 107.3(3) . . ?
O3 Cl1 O4 110.2(2) . . ?
O5 Cl1 O4 106.5(3) . . ?
O6 Cl1 O4 110.0(2) . . ?
C1 N1 C14 112.5(3) . . ?
C1 N1 Ni1 103.5(2) . . ?
C14 N1 Ni1 122.9(2) . . ?
C2 N2 C3 111.4(3) . . ?
C2 N2 Ni1 104.2(2) . . ?
C3 N2 Ni1 116.9(2) . . ?
C9 N3 C6 113.1(3) . . ?
C9 N3 Ni1 104.6(2) . . ?
C6 N3 Ni1 120.5(2) . . ?
C10 N4 C11 112.7(3) . . ?
C10 N4 Ni1 105.1(2) . . ?
C11 N4 Ni1 116.6(2) . . ?
C18 N5 Ni1 109.0(2) . . ?
O1 Ni1 N2 88.93(11) . . ?
O1 Ni1 N5 78.25(11) . . ?
N2 Ni1 N5 165.74(11) . . ?
O1 Ni1 N4 168.31(12) . . ?
N2 Ni1 N4 98.14(12) . . ?
N5 Ni1 N4 95.55(11) . . ?
O1 Ni1 N3 105.67(11) . . ?
N2 Ni1 N3 88.87(11) . . ?
N5 Ni1 N3 88.62(11) . . ?
N4 Ni1 N3 83.88(12) . . ?
O1 Ni1 N1 83.39(11) . . ?
N2 Ni1 N1 84.32(12) . . ?
N5 Ni1 N1 100.18(12) . . ?
N4 Ni1 N1 88.03(12) . . ?
N3 Ni1 N1 168.59(12) . . ?
C17 O1 Ni1 117.4(2) . . ?

loop_
_geom_bond_atom_site_label_1
_geom_bond_atom_site_label_2
_geom_bond_distance
_geom_bond_site_symmetry_2
_geom_bond_publ_flag
C1 N1 1.475(5) . ?
C1 C2 1.498(6) . ?
C2 N2 1.477(5) . ?
C3 N2 1.497(5) . ?
C3 C4 1.518(6) . ?
C3 C5 1.525(6) . ?
C5 C6 1.525(6) . ?
C6 N3 1.508(5) . ?
C6 C7 1.525(5) . ?
C6 C8 1.531(6) . ?
C9 N3 1.483(5) . ?
C9 C10 1.513(6) . ?
C10 N4 1.470(5) . ?
C11 N4 1.490(5) . ?
C11 C13 1.525(6) . ?
C11 C12 1.533(6) . ?
C13 C14 1.521(6) . ?
C14 N1 1.514(5) . ?
C14 C15 1.522(6) . ?
C14 C16 1.540(6) . ?
C17 O2 1.242(4) . ?
C17 O1 1.275(4) . ?
C17 C18 1.534(5) . ?
C18 N5 1.475(4) . ?
C18 C19 1.537(5) . ?
C19 C20 1.502(6) . ?
C20 C21 1.372(6) . ?
C20 C25 1.381(6) . ?
C21 C22 1.393(7) . ?
C22 C23 1.370(9) . ?
C23 C24 1.373(9) . ?
C24 C25 1.393(7) . ?
Cl1 O3 1.376(4) . ?
Cl1 O5 1.417(4) . ?
Cl1 O6 1.434(3) . ?
Cl1 O4 1.439(3) . ?
N1 Ni1 2.194(3) . ?
N2 Ni1 2.105(3) . ?
N3 Ni1 2.173(3) . ?
N4 Ni1 2.120(3) . ?
N5 Ni1 2.113(3) . ?
Ni1 O1 2.085(3) . ?

loop_
_geom_torsion_atom_site_label_1
_geom_torsion_atom_site_label_2
_geom_torsion_atom_site_label_3
_geom_torsion_atom_site_label_4
_geom_torsion
_geom_torsion_site_symmetry_1
_geom_torsion_site_symmetry_2
_geom_torsion_site_symmetry_3
_geom_torsion_site_symmetry_4
_geom_torsion_publ_flag
N1 C1 C2 N2 -59.5(4) . . . . ?
N2 C3 C5 C6 72.1(5) . . . . ?
C4 C3 C5 C6 -163.9(4) . . . . ?
C3 C5 C6 N3 -64.8(4) . . . . ?
C3 C5 C6 C7 54.2(5) . . . . ?
C3 C5 C6 C8 173.5(4) . . . . ?
N3 C9 C10 N4 -59.4(4) . . . . ?
N4 C11 C13 C14 73.4(5) . . . . ?
C12 C11 C13 C14 -162.8(4) . . . . ?
C11 C13 C14 N1 -62.2(5) . . . . ?
C11 C13 C14 C15 59.3(5) . . . . ?
C11 C13 C14 C16 175.7(3) . . . . ?
O2 C17 C18 N5 -157.0(3) . . . . ?
O1 C17 C18 N5 27.2(4) . . . . ?
O2 C17 C18 C19 -28.7(5) . . . . ?
O1 C17 C18 C19 155.6(3) . . . . ?
N5 C18 C19 C20 47.8(5) . . . . ?
C17 C18 C19 C20 -78.5(4) . . . . ?
C18 C19 C20 C21 82.7(5) . . . . ?
C18 C19 C20 C25 -95.9(4) . . . . ?
C25 C20 C21 C22 -0.9(6) . . . . ?
C19 C20 C21 C22 -179.4(4) . . . . ?
C20 C21 C22 C23 2.4(7) . . . . ?
C21 C22 C23 C24 -2.2(8) . . . . ?
C22 C23 C24 C25 0.6(8) . . . . ?
C21 C20 C25 C24 -0.7(6) . . . . ?
C19 C20 C25 C24 177.8(4) . . . . ?
C23 C24 C25 C20 0.9(8) . . . . ?
C2 C1 N1 C14 170.8(3) . . . . ?
C2 C1 N1 Ni1 36.0(4) . . . . ?
C13 C14 N1 C1 -76.3(4) . . . . ?
C15 C14 N1 C1 161.0(3) . . . . ?
C16 C14 N1 C1 43.4(4) . . . . ?
C13 C14 N1 Ni1 48.4(4) . . . . ?
C15 C14 N1 Ni1 -74.2(4) . . . . ?
C16 C14 N1 Ni1 168.1(3) . . . . ?
C1 C2 N2 C3 174.3(3) . . . . ?
C1 C2 N2 Ni1 47.4(3) . . . . ?
C4 C3 N2 C2 55.2(5) . . . . ?
C5 C3 N2 C2 177.2(3) . . . . ?
C4 C3 N2 Ni1 174.8(3) . . . . ?
C5 C3 N2 Ni1 -63.2(4) . . . . ?
C10 C9 N3 C6 171.2(3) . . . . ?
C10 C9 N3 Ni1 38.2(3) . . . . ?
C5 C6 N3 C9 -72.7(4) . . . . ?
C7 C6 N3 C9 165.7(3) . . . . ?
C8 C6 N3 C9 47.3(4) . . . . ?
C5 C6 N3 Ni1 52.0(4) . . . . ?
C7 C6 N3 Ni1 -69.6(3) . . . . ?
C8 C6 N3 Ni1 172.0(3) . . . . ?
C9 C10 N4 C11 173.9(3) . . . . ?
C9 C10 N4 Ni1 45.8(3) . . . . ?
C13 C11 N4 C10 173.8(3) . . . . ?
C12 C11 N4 C10 52.5(5) . . . . ?
C13 C11 N4 Ni1 -64.5(4) . . . . ?
C12 C11 N4 Ni1 174.2(3) . . . . ?
C17 C18 N5 Ni1 -34.8(3) . . . . ?
C19 C18 N5 Ni1 -164.4(2) . . . . ?
C2 N2 Ni1 O1 62.3(2) . . . . ?
C3 N2 Ni1 O1 -61.1(3) . . . . ?
C2 N2 Ni1 N5 88.1(5) . . . . ?
C3 N2 Ni1 N5 -35.3(6) . . . . ?
C2 N2 Ni1 N4 -108.3(2) . . . . ?
C3 N2 Ni1 N4 128.3(3) . . . . ?
C2 N2 Ni1 N3 168.0(2) . . . . ?
C3 N2 Ni1 N3 44.6(3) . . . . ?
C2 N2 Ni1 N1 -21.1(2) . . . . ?
C3 N2 Ni1 N1 -144.5(3) . . . . ?
C18 N5 Ni1 O1 25.7(2) . . . . ?
C18 N5 Ni1 N2 -0.7(6) . . . . ?
C18 N5 Ni1 N4 -164.4(2) . . . . ?
C18 N5 Ni1 N3 -80.6(2) . . . . ?
C18 N5 Ni1 N1 106.7(2) . . . . ?
C10 N4 Ni1 O1 126.2(5) . . . . ?
C11 N4 Ni1 O1 0.6(7) . . . . ?
C10 N4 Ni1 N2 -107.1(2) . . . . ?
C11 N4 Ni1 N2 127.3(3) . . . . ?
C10 N4 Ni1 N5 68.9(3) . . . . ?
C11 N4 Ni1 N5 -56.7(3) . . . . ?
C10 N4 Ni1 N3 -19.1(2) . . . . ?
C11 N4 Ni1 N3 -144.7(3) . . . . ?
C10 N4 Ni1 N1 168.9(3) . . . . ?
C11 N4 Ni1 N1 43.3(3) . . . . ?
C9 N3 Ni1 O1 176.5(2) . . . . ?
C6 N3 Ni1 O1 47.9(3) . . . . ?
C9 N3 Ni1 N2 88.0(2) . . . . ?
C6 N3 Ni1 N2 -40.6(3) . . . . ?
C9 N3 Ni1 N5 -106.1(2) . . . . ?
C6 N3 Ni1 N5 125.3(3) . . . . ?
C9 N3 Ni1 N4 -10.3(2) . . . . ?
C6 N3 Ni1 N4 -138.9(3) . . . . ?
C9 N3 Ni1 N1 34.7(7) . . . . ?
C6 N3 Ni1 N1 -93.9(7) . . . . ?
C1 N1 Ni1 O1 -97.2(2) . . . . ?
C14 N1 Ni1 O1 134.2(3) . . . . ?
C1 N1 Ni1 N2 -7.6(2) . . . . ?
C14 N1 Ni1 N2 -136.2(3) . . . . ?
C1 N1 Ni1 N5 -173.9(2) . . . . ?
C14 N1 Ni1 N5 57.4(3) . . . . ?
C1 N1 Ni1 N4 90.8(2) . . . . ?
C14 N1 Ni1 N4 -37.9(3) . . . . ?
C1 N1 Ni1 N3 46.0(7) . . . . ?
C14 N1 Ni1 N3 -82.6(7) . . . . ?
O2 C17 O1 Ni1 179.4(3) . . . . ?
C18 C17 O1 Ni1 -5.2(4) . . . . ?
N2 Ni1 O1 C17 161.9(3) . . . . ?
N5 Ni1 O1 C17 -11.8(3) . . . . ?
N4 Ni1 O1 C17 -70.6(6) . . . . ?
N3 Ni1 O1 C17 73.4(3) . . . . ?
N1 Ni1 O1 C17 -113.7(3) . . . . ?
